data_1557713
loop_
_publ_author_name
'Purevjav, Narangoo'
'Okuchi, Takuo'
'Hoffmann, Christina'

_publ_section_title
;
 Strong hydrogen bonding in a dense hydrous magnesium silicate discovered
 by neutron Laue diffraction
;
_journal_issue 3
_journal_name_full IUCrJ
_journal_page_first
;
;
_journal_paper_doi 10.1107/S2052252520003036
_journal_volume 7
_journal_year 2020
_chemical_formula_moiety 'D2.15 Mg2.28 O6 Si1.32'
_chemical_formula_sum 'D2.15 Mg2.28 O6 Si1.32'
_chemical_formula_weight 192.852
_space_group_IT_number 166
_space_group_name_Hall '-R 3 2"'
_space_group_name_H-M_alt 'R -3 m :H'
_symmetry_cell_setting trigonal
_symmetry_space_group_name_H-M 'R -3 m :H'
_atom_type_scat_source 'Neutron Data Booklet, ILL Grenoble, France (2003) ISBN 0-9704143-7-4'
_audit_creation_date 2019-05-10T20:32
_audit_creation_method 'from EXP file using GSAS2CIF'
_audit_update_record ' 2019-05-10T20:32  Initial CIF as created by GSAS2CIF'
_cell_angle_alpha 90.0
_cell_angle_beta 90.0
_cell_angle_gamma 120.0
_cell_formula_units_Z 1
_cell_length_a 2.9647(4)
_cell_length_b 2.9647(4)
_cell_length_c 13.8892(3)
_cell_measurement_temperature 100
_cell_volume 105.72(2)
_computing_cell_refinement Mantidplot
_computing_data_collection 'SNS PyDas'
_computing_data_reduction Mantidplot
_computing_structure_refinement GSAS
_diffrn_ambient_temperature 100
_diffrn_measurement_device_type 'single-crystal diffractometer'
_diffrn_measurement_method Laue
_diffrn_radiation_type neutron
_diffrn_reflns_limit_h_max 5
_diffrn_reflns_limit_h_min -5
_diffrn_reflns_limit_k_max 5
_diffrn_reflns_limit_k_min -5
_diffrn_reflns_limit_l_max 27
_diffrn_reflns_limit_l_min -25
_exptl_crystal_colour colorless
_exptl_crystal_density_diffrn 3.025
_exptl_crystal_description planar
_exptl_crystal_size_max 0.65
_exptl_crystal_size_mid 0.5
_exptl_crystal_size_min 0.3
_pd_block_id 2019-05-10T20:32|PHASE-E-08-20190409|Narangoo_Purevjav|Overall
_refine_ls_extinction_coef 1.059E-04
_refine_ls_extinction_method Lorentzian-type-I
_refine_ls_goodness_of_fit_all 2.02
_refine_ls_matrix_type full
_refine_ls_number_constraints 0
_refine_ls_number_parameters 36
_refine_ls_number_restraints 0
_refine_ls_R_factor_gt 0.061
_refine_ls_shift/su_max 0.01
_refine_ls_shift/su_mean 0.00
_refine_ls_wR_factor_ref 0.053
_reflns_threshold_expression I>3\s(I)
_cod_data_source_file fs5179.cif
_cod_data_source_block PHASE-E-08-20190409_publ
_cod_depositor_comments
;
The following automatic conversions were performed:

data item '_geom_angle_publ_flag' value 'N' was changed to 'n' in
accordance with the
/home/data/users/saulius/crontab/automatic-downloads/rss-feeds/IUCr/lib/dictionaries/cif_core.dic
dictionary named 'cif_core.dic' version 2.4.2 last updated on
2011-04-26 (421 times).

data item '_geom_bond_publ_flag' value 'N' was changed to 'n' in
accordance with the
/home/data/users/saulius/crontab/automatic-downloads/rss-feeds/IUCr/lib/dictionaries/cif_core.dic
dictionary named 'cif_core.dic' version 2.4.2 last updated on
2011-04-26 (94 times).

Automatic conversion script
Id: cif_fix_values 7556 2019-12-06 15:28:31Z antanas 
;
_cod_original_cell_volume 105.72(3)
_cod_original_sg_symbol_H-M 'R -3 m'
_cod_database_code 1557713

loop_
_space_group_symop_operation_xyz
'x, y, z'
'-x, -y, -z'
'-y, x-y, z'
'y, -x+y, -z'
'-x+y, -x, z'
'x-y, x, -z'
'y, x, -z'
'-y, -x, z'
'x-y, -y, -z'
'-x+y, y, z'
'-x, -x+y, -z'
'x, x-y, z'
'x+2/3, y+1/3, z+1/3'
'-x+2/3, -y+1/3, -z+1/3'
'-y+2/3, x-y+1/3, z+1/3'
'y+2/3, -x+y+1/3, -z+1/3'
'-x+y+2/3, -x+1/3, z+1/3'
'x-y+2/3, x+1/3, -z+1/3'
'y+2/3, x+1/3, -z+1/3'
'-y+2/3, -x+1/3, z+1/3'
'x-y+2/3, -y+1/3, -z+1/3'
'-x+y+2/3, y+1/3, z+1/3'
'-x+2/3, -x+y+1/3, -z+1/3'
'x+2/3, x-y+1/3, z+1/3'
'x+1/3, y+2/3, z+2/3'
'-x+1/3, -y+2/3, -z+2/3'
'-y+1/3, x-y+2/3, z+2/3'
'y+1/3, -x+y+2/3, -z+2/3'
'-x+y+1/3, -x+2/3, z+2/3'
'x-y+1/3, x+2/3, -z+2/3'
'y+1/3, x+2/3, -z+2/3'
'-y+1/3, -x+2/3, z+2/3'
'x-y+1/3, -y+2/3, -z+2/3'
'-x+y+1/3, y+2/3, z+2/3'
'-x+1/3, -x+y+2/3, -z+2/3'
'x+1/3, x-y+2/3, z+2/3'

loop_
_atom_site_label
_atom_site_occupancy
_atom_site_fract_x
_atom_site_fract_y
_atom_site_fract_z
_atom_site_adp_type
_atom_site_U_iso_or_equiv
_atom_site_type_symbol
_atom_site_symmetry_multiplicity
O1 1 0.666667 0.333333 0.083287(42) Uiso 0.019968 O 6
Mg1 0.760646 0.000000 0.000000 0.000000 Uiso 0.016460 Mg 3
Si1 0.219910 0.000000 0.000000 0.130114(177) Uiso 0.010629 Si 6
D1 0.119202 -0.065769(527) 0.065769(527) 0.196507(228) Uiso 0.037200 D 18

loop_
_atom_site_aniso_label
_atom_site_aniso_U_11
_atom_site_aniso_U_12
_atom_site_aniso_U_13
_atom_site_aniso_U_22
_atom_site_aniso_U_23
_atom_site_aniso_U_33
O1 0.01993(20) 0.00997(10) 0 0.01993(20) 0 0.02005(30)
Mg1 0.01704(27) 0.00852(14) 0 0.01704(27) 0 0.0153(4)
Si1 0.0110(6) 0.00551(30) 0 0.0110(6) 0 0.0099(11)

loop_
_geom_angle_atom_site_label_1
_geom_angle_atom_site_label_2
_geom_angle_atom_site_label_3
_geom_angle
_geom_angle_site_symmetry_1
_geom_angle_site_symmetry_2
_geom_angle_site_symmetry_3
_geom_angle_publ_flag
Mg1 O1 Mg1 91.706(19) 1_555 . 1_655 n
Mg1 O1 Mg1 91.706(19) 1_555 . 1_665 n
Mg1 O1 Si1 54.82(7) 1_555 . 1_555 n
Mg1 O1 Si1 125.882(33) 1_555 . 1_655 n
Mg1 O1 Si1 125.868(33) 1_555 . 1_665 n
Mg1 O1 Si1 124.030(13) 1_555 . -201_444 n
Mg1 O1 D1 132.92(4) 1_555 . -201_444 n
Mg1 O1 D1 132.91(4) 1_555 . -202_444 n
Mg1 O1 D1 99.59(19) 1_555 . -203_444 n
Mg1 O1 Mg1 91.706(19) 1_655 . 1_665 n
Mg1 O1 Si1 125.881(33) 1_655 . 1_555 n
Mg1 O1 Si1 54.83(7) 1_655 . 1_655 n
Mg1 O1 Si1 125.881(33) 1_655 . 1_665 n
Mg1 O1 Si1 124.042(13) 1_655 . -201_444 n
Mg1 O1 D1 99.61(19) 1_655 . -201_444 n
Mg1 O1 D1 132.93(4) 1_655 . -202_444 n
Mg1 O1 D1 132.93(4) 1_655 . -203_444 n
Mg1 O1 Si1 125.868(33) 1_665 . 1_555 n
Mg1 O1 Si1 125.882(33) 1_665 . 1_655 n
Mg1 O1 Si1 54.82(7) 1_665 . 1_665 n
Mg1 O1 Si1 124.030(13) 1_665 . -201_444 n
Mg1 O1 D1 132.92(4) 1_665 . -201_444 n
Mg1 O1 D1 99.59(19) 1_665 . -202_444 n
Mg1 O1 D1 132.91(4) 1_665 . -203_444 n
Si1 O1 Si1 108.12(7) 1_555 . 1_655 n
Si1 O1 Si1 108.11(7) 1_555 . 1_665 n
Si1 O1 Si1 69.21(7) 1_555 . -201_444 n
Si1 O1 D1 82.54(12) 1_555 . -201_444 n
Si1 O1 D1 82.54(12) 1_555 . -202_444 n
Si1 O1 D1 44.76(20) 1_555 . -203_444 n
Si1 O1 Si1 108.12(7) 1_655 . 1_665 n
Si1 O1 Si1 69.21(7) 1_655 . -201_444 n
Si1 O1 D1 44.78(20) 1_655 . -201_444 n
Si1 O1 D1 82.55(12) 1_655 . -202_444 n
Si1 O1 D1 82.55(12) 1_655 . -203_444 n
Si1 O1 Si1 69.21(7) 1_665 . -201_444 n
Si1 O1 D1 82.54(12) 1_665 . -201_444 n
Si1 O1 D1 44.76(20) 1_665 . -202_444 n
Si1 O1 D1 82.54(12) 1_665 . -203_444 n
Si1 O1 D1 24.43(19) -201_444 . -201_444 n
Si1 O1 D1 24.44(19) -201_444 . -202_444 n
Si1 O1 D1 24.44(19) -201_444 . -203_444 n
D1 O1 D1 41.99(32) -201_444 . -202_444 n
D1 O1 D1 41.99(32) -201_444 . -203_444 n
D1 O1 D1 41.99(32) -202_444 . -203_444 n
O1 Mg1 O1 91.70619) 1_445 . 1_555 n
O1 Mg1 O1 88.277(19) 1_445 . -1_555 n
O1 Mg1 O1 88.271(19) 1_445 . -1_655 n
O1 Mg1 O1 180.0 1_445 . -1_665 n
O1 Mg1 Mg1 44.147(10) 1_445 . 1_445 n
O1 Mg1 Mg1 90.0041 1_445 . 1_455 n
O1 Mg1 Mg1 44.147(10) 1_445 . 1_545 n
O1 Mg1 Mg1 135.853(10) 1_445 . 1_565 n
O1 Mg1 Mg1 89.9959 1_445 . 1_655 n
O1 Mg1 Mg1 135.853(10) 1_445 . 1_665 n
O1 Mg1 Si1 55.951(14) 1_445 . 1_555 n
O1 Mg1 Si1 124.033(13) 1_445 . -1_555 n
O1 Mg1 D1 102.15(6) 1_445 . 101_544 n
O1 Mg1 D1 159.92(7) 1_445 . 102_554 n
O1 Mg1 D1 102.16(6) 1_445 . 103_444 n
O1 Mg1 D1 77.85(6) 1_445 . -201_344 n
O1 Mg1 D1 20.08(7) 1_445 . -202_334 n
O1 Mg1 O1 91.706(19) 1_455 . 1_555 n
O1 Mg1 O1 88.271(19) 1_455 . -1_555 n
O1 Mg1 O1 180.0 1_455 . -1_655 n
O1 Mg1 O1 88.271(19) 1_455 . -1_665 n
O1 Mg1 Mg1 90.0 1_455 . 1_445 n
O1 Mg1 Mg1 44.147(10) 1_455 . 1_455 n
O1 Mg1 Mg1 135.853(10) 1_455 . 1_545 n
O1 Mg1 Mg1 44.147(10) 1_455 . 1_565 n
O1 Mg1 Mg1 135.853(10) 1_455 . 1_655 n
O1 Mg1 Mg1 90.0 1_455 . 1_665 n
O1 Mg1 Si1 55.951(14) 1_455 . 1_555 n
O1 Mg1 Si1 124.037(13) 1_455 . -1_555 n
O1 Mg1 D1 159.92(7) 1_455 . 101_544 n
O1 Mg1 D1 102.16(6) 1_455 . 102_554 n
O1 Mg1 D1 102.16(6) 1_455 . 103_444 n
O1 Mg1 D1 20.08(7) 1_455 . -201_344 n
O1 Mg1 D1 77.84(6) 1_455 . -202_334 n
O1 Mg1 O1 180.0 1_555 . -1_555 n
O1 Mg1 O1 88.271(19) 1_555 . -1_655 n
O1 Mg1 O1 88.277(19) 1_555 . -1_665 n
O1 Mg1 Mg1 135.853(10) 1_555 . 1_445 n
O1 Mg1 Mg1 135.853(10) 1_555 . 1_455 n
O1 Mg1 Mg1 89.9959 1_555 . 1_545 n
O1 Mg1 Mg1 90.0041 1_555 . 1_565 n
O1 Mg1 Mg1 44.147(10) 1_555 . 1_655 n
O1 Mg1 Mg1 44.147(10) 1_555 . 1_665 n
O1 Mg1 Si1 55.951(14) 1_555 . 1_555 n
O1 Mg1 Si1 124.033(13) 1_555 . -1_555 n
O1 Mg1 D1 102.15(6) 1_555 . 101_544 n
O1 Mg1 D1 102.16(6) 1_555 . 102_554 n
O1 Mg1 D1 159.92(7) 1_555 . 103_444 n
O1 Mg1 D1 77.85(6) 1_555 . -201_344 n
O1 Mg1 D1 77.84(6) 1_555 . -202_334 n
O1 Mg1 O1 91.706(19) -1_555 . -1_655 n
O1 Mg1 O1 91.706(19) -1_555 . -1_665 n
O1 Mg1 Mg1 44.147(10) -1_555 . 1_445 n
O1 Mg1 Mg1 44.147(10) -1_555 . 1_455 n
O1 Mg1 Mg1 90.0041 -1_555 . 1_545 n
O1 Mg1 Mg1 89.9959 -1_555 . 1_565 n
O1 Mg1 Mg1 135.867(9) -1_555 . 1_655 n
O1 Mg1 Mg1 135.861(9) -1_555 . 1_665 n
O1 Mg1 Si1 124.033(13) -1_555 . 1_555 n
O1 Mg1 Si1 55.951(14) -1_555 . -1_555 n
O1 Mg1 D1 77.85(6) -1_555 . 101_544 n
O1 Mg1 D1 77.84(6) -1_555 . 102_554 n
O1 Mg1 D1 20.08(7) -1_555 . 103_444 n
O1 Mg1 D1 102.15(6) -1_555 . -201_344 n
O1 Mg1 D1 102.16(6) -1_555 . -202_334 n
O1 Mg1 O1 91.706(19) -1_655 . -1_665 n
O1 Mg1 Mg1 90.0 -1_655 . 1_445 n
O1 Mg1 Mg1 135.861(9) -1_655 . 1_455 n
O1 Mg1 Mg1 44.147(10) -1_655 . 1_545 n
O1 Mg1 Mg1 135.861(9) -1_655 . 1_565 n
O1 Mg1 Mg1 44.147(10) -1_655 . 1_655 n
O1 Mg1 Mg1 90.0 -1_655 . 1_665 n
O1 Mg1 Si1 124.037(13) -1_655 . 1_555 n
O1 Mg1 Si1 55.951(14) -1_655 . -1_555 n
O1 Mg1 D1 20.08(7) -1_655 . 101_544 n
O1 Mg1 D1 77.84(6) -1_655 . 102_554 n
O1 Mg1 D1 77.84(6) -1_655 . 103_444 n
O1 Mg1 D1 159.92(7) -1_655 . -201_344 n
O1 Mg1 D1 102.16(6) -1_655 . -202_334 n
O1 Mg1 Mg1 135.861(9) -1_665 . 1_445 n
O1 Mg1 Mg1 89.9959 -1_665 . 1_455 n
O1 Mg1 Mg1 135.867(9) -1_665 . 1_545 n
O1 Mg1 Mg1 44.147(10) -1_665 . 1_565 n
O1 Mg1 Mg1 90.0041 -1_665 . 1_655 n
O1 Mg1 Mg1 44.147(10) -1_665 . 1_665 n
O1 Mg1 Si1 124.033(13) -1_665 . 1_555 n
O1 Mg1 Si1 55.951(14) -1_665 . -1_555 n
O1 Mg1 D1 77.85(6) -1_665 . 101_544 n
O1 Mg1 D1 20.08(7) -1_665 . 102_554 n
O1 Mg1 D1 77.84(6) -1_665 . 103_444 n
O1 Mg1 D1 102.15(6) -1_665 . -201_344 n
O1 Mg1 D1 159.92(7) -1_665 . -202_334 n
Mg1 Mg1 Mg1 60.0 1_445 . 1_455 n
Mg1 Mg1 Mg1 60.0 1_445 . 1_545 n
Mg1 Mg1 Mg1 120.0 1_445 . 1_565 n
Mg1 Mg1 Mg1 120.0 1_445 . 1_655 n
Mg1 Mg1 Mg1 180.0 1_445 . 1_665 n
Mg1 Mg1 Si1 90.0 1_445 . 1_555 n
Mg1 Mg1 Si1 90.0 1_445 . -1_555 n
Mg1 Mg1 D1 90.0 1_445 . 101_544 n
Mg1 Mg1 D1 120.51(6) 1_445 . 102_554 n
Mg1 Mg1 D1 59.49(6) 1_445 . 103_444 n
Mg1 Mg1 D1 90.0 1_445 . -201_344 n
Mg1 Mg1 D1 59.49(6) 1_445 . -202_334 n
Mg1 Mg1 Mg1 120.0 1_455 . 1_545 n
Mg1 Mg1 Mg1 60.0 1_455 . 1_565 n
Mg1 Mg1 Mg1 180.0 1_455 . 1_655 n
Mg1 Mg1 Mg1 120.0 1_455 . 1_665 n
Mg1 Mg1 Si1 90.0 1_455 . 1_555 n
Mg1 Mg1 Si1 90.0 1_455 . -1_555 n
Mg1 Mg1 D1 120.51(6) 1_455 . 101_544 n
Mg1 Mg1 D1 90.0 1_455 . 102_554 n
Mg1 Mg1 D1 59.49(6) 1_455 . 103_444 n
Mg1 Mg1 D1 59.49(6) 1_455 . -201_344 n
Mg1 Mg1 D1 90.0 1_455 . -202_334 n
Mg1 Mg1 Mg1 180.0 1_545 . 1_565 n
Mg1 Mg1 Mg1 60.0 1_545 . 1_655 n
Mg1 Mg1 Mg1 120.0 1_545 . 1_665 n
Mg1 Mg1 Si1 90.0 1_545 . 1_555 n
Mg1 Mg1 Si1 90.0 1_545 . -1_555 n
Mg1 Mg1 D1 59.49(6) 1_545 . 101_544 n
Mg1 Mg1 D1 120.51(6) 1_545 . 102_554 n
Mg1 Mg1 D1 90.0 1_545 . 103_444 n
Mg1 Mg1 D1 120.51(6) 1_545 . -201_344 n
Mg1 Mg1 D1 59.49(6) 1_545 . -202_334 n
Mg1 Mg1 Mg1 120.0 1_565 . 1_655 n
Mg1 Mg1 Mg1 60.0 1_565 . 1_665 n
Mg1 Mg1 Si1 90.0 1_565 . 1_555 n
Mg1 Mg1 Si1 90.0 1_565 . -1_555 n
Mg1 Mg1 D1 120.51(6) 1_565 . 101_544 n
Mg1 Mg1 D1 59.49(6) 1_565 . 102_554 n
Mg1 Mg1 D1 90.0 1_565 . 103_444 n
Mg1 Mg1 D1 59.49(6) 1_565 . -201_344 n
Mg1 Mg1 D1 120.51(6) 1_565 . -202_334 n
Mg1 Mg1 Mg1 60.0 1_655 . 1_665 n
Mg1 Mg1 Si1 90.0 1_655 . 1_555 n
Mg1 Mg1 Si1 90.0 1_655 . -1_555 n
Mg1 Mg1 D1 59.49(6) 1_655 . 101_544 n
Mg1 Mg1 D1 90.0 1_655 . 102_554 n
Mg1 Mg1 D1 120.51(6) 1_655 . 103_444 n
Mg1 Mg1 D1 120.51(6) 1_655 . -201_344 n
Mg1 Mg1 D1 90.0 1_655 . -202_334 n
Mg1 Mg1 Si1 90.0 1_665 . 1_555 n
Mg1 Mg1 Si1 90.0 1_665 . -1_555 n
Mg1 Mg1 D1 90.0 1_665 . 101_544 n
Mg1 Mg1 D1 59.49(6) 1_665 . 102_554 n
Mg1 Mg1 D1 120.51(6) 1_665 . 103_444 n
Mg1 Mg1 D1 90.0 1_665 . -201_344 n
Mg1 Mg1 D1 120.51(6) 1_665 . -202_334 n
Si1 Mg1 Si1 180.0 1_555 . -1_555 n
Si1 Mg1 D1 144.12(7) 1_555 . 101_544 n
Si1 Mg1 D1 144.12(7) 1_555 . 102_554 n
Si1 Mg1 D1 144.12(7) 1_555 . 103_444 n
Si1 Mg1 D1 35.88(7) 1_555 . -201_344 n
Si1 Mg1 D1 35.88(7) 1_555 . -202_334 n
Si1 Mg1 D1 35.88(7) -1_555 . 101_544 n
Si1 Mg1 D1 35.88(7) -1_555 . 102_554 n
Si1 Mg1 D1 35.88(7) -1_555 . 103_444 n
Si1 Mg1 D1 144.12(7) -1_555 . -201_344 n
Si1 Mg1 D1 144.12(7) -1_555 . -202_334 n
D1 Mg1 D1 61.01(12) 101_544 . 102_554 n
D1 Mg1 D1 61.01(12) 101_544 . 103_444 n
D1 Mg1 D1 180.0 101_544 . -201_344 n
D1 Mg1 D1 118.99(12) 101_544 . -202_334 n
D1 Mg1 D1 61.01(12) 102_554 . 103_444 n
D1 Mg1 D1 118.99(12) 102_554 . -201_344 n
D1 Mg1 D1 180.0 102_554 . -202_334 n
D1 Mg1 D1 118.99(12) 103_444 . -201_344 n
D1 Mg1 D1 118.99(12) 103_444 . -202_334 n
D1 Mg1 D1 61.01(12) -201_344 . -202_334 n
O1 Si1 O1 108.12(7) 1_445 . 1_455 n
O1 Si1 O1 108.11(7) 1_445 . 1_555 n
O1 Si1 O1 110.79(7) 1_445 . -201_444 n
O1 Si1 Mg1 69.21(7) 1_445 . 1_555 n
O1 Si1 Si1 51.45(6) 1_445 . -201_334 n
O1 Si1 Si1 125.674(19) 1_445 . -201_344 n
O1 Si1 Si1 125.665(19) 1_445 . -201_444 n
O1 Si1 D1 25.13(9) 1_445 . -201_334 n
O1 Si1 D1 110.75(8) 1_445 . -201_444 n
O1 Si1 D1 24.67(13) 1_445 . -202_334 n
O1 Si1 D1 127.09(8) 1_445 . -202_344 n
O1 Si1 D1 127.08(8) 1_445 . -202_444 n
O1 Si1 D1 25.14(9) 1_445 . -203_334 n
O1 Si1 D1 110.76(8) 1_445 . -203_344 n
O1 Si1 O1 108.12(7) 1_455 . 1_555 n
O1 Si1 O1 110.79(7) 1_455 . -201_444 n
O1 Si1 Mg1 69.21(7) 1_455 . 1_555 n
O1 Si1 Si1 125.671(19) 1_455 . -201_334 n
O1 Si1 Si1 51.45(6) 1_455 . -201_344 n
O1 Si1 Si1 125.671(19) 1_455 . -201_444 n
O1 Si1 D1 127.08(8) 1_455 . -201_334 n
O1 Si1 D1 24.67(13) 1_455 . -201_344 n
O1 Si1 D1 127.08(8) 1_455 . -201_444 n
O1 Si1 D1 119.37(7) 1_455 . -202_334 n
O1 Si1 D1 25.14(9) 1_455 . -202_344 n
O1 Si1 D1 110.76(8) 1_455 . -202_444 n
O1 Si1 D1 110.76(8) 1_455 . -203_334 n
O1 Si1 D1 25.14(9) 1_455 . -203_344 n
O1 Si1 O1 110.79(7) 1_555 . -201_444 n
O1 Si1 Mg1 69.21(7) 1_555 . 1_555 n
O1 Si1 Si1 125.665(19) 1_555 . -201_334 n
O1 Si1 Si1 125.674(19) 1_555 . -201_344 n
O1 Si1 Si1 51.45(6) 1_555 . -201_444 n
O1 Si1 D1 110.75(8) 1_555 . -201_334 n
O1 Si1 D1 25.13(9) 1_555 . -201_444 n
O1 Si1 D1 119.36(7) 1_555 . -202_334 n
O1 Si1 D1 110.76(8) 1_555 . -202_344 n
O1 Si1 D1 25.14(9) 1_555 . -202_444 n
O1 Si1 D1 127.08(8) 1_555 . -203_334 n
O1 Si1 D1 127.09(8) 1_555 . -203_344 n
O1 Si1 D1 24.67(13) 1_555 . -203_444 n
O1 Si1 Mg1 180.0 -201_444 . 1_555 n
O1 Si1 Si1 59.34(12) -201_444 . -201_334 n
O1 Si1 Si1 59.33(12) -201_444 . -201_344 n
O1 Si1 Si1 59.34(12) -201_444 . -201_444 n
O1 Si1 D1 20.12(18) -201_444 . 1_555 n
O1 Si1 D1 20.13(18) -201_444 . 2_555 n
O1 Si1 D1 20.13(18) -201_444 . 3_555 n
O1 Si1 D1 87.20(12) -201_444 . -201_334 n
O1 Si1 D1 86.11(16) -201_444 . -201_344 n
O1 Si1 D1 87.20(12) -201_444 . -201_444 n
O1 Si1 D1 86.12(16) -201_444 . -202_334 n
O1 Si1 D1 87.19(12) -201_444 . -202_344 n
O1 Si1 D1 87.20(12) -201_444 . -202_444 n
O1 Si1 D1 87.20(12) -201_444 . -203_334 n
O1 Si1 D1 87.19(12) -201_444 . -203_344 n
O1 Si1 D1 86.12(16) -201_444 . -203_444 n
Mg1 Si1 Si1 120.66(12) 1_555 . -201_334 n
Mg1 Si1 Si1 120.66(12) 1_555 . -201_344 n
Mg1 Si1 Si1 120.66(12) 1_555 . -201_444 n
Mg1 Si1 D1 92.80(12) 1_555 . -201_334 n
Mg1 Si1 D1 93.88(16) 1_555 . -201_344 n
Mg1 Si1 D1 92.80(12) 1_555 . -201_444 n
Mg1 Si1 D1 93.88(16) 1_555 . -202_334 n
Mg1 Si1 D1 92.80(12) 1_555 . -202_344 n
Mg1 Si1 D1 92.80(12) 1_555 . -202_444 n
Mg1 Si1 D1 92.80(12) 1_555 . -203_334 n
Mg1 Si1 D1 92.80(12) 1_555 . -203_344 n
Mg1 Si1 D1 93.88(16) 1_555 . -203_444 n
Si1 Si1 Si1 96.31(16) -201_334 . -201_344 n
Si1 Si1 Si1 96.31(16) -201_334 . -201_444 n
Si1 Si1 D1 70.68(19) -201_334 . 1_555 n
Si1 Si1 D1 39.21(17) -201_334 . 2_555 n
Si1 Si1 D1 70.68(19) -201_334 . 3_555 n
Si1 Si1 D1 29.08(10) -201_334 . -201_334 n
Si1 Si1 D1 113.24(12) -201_334 . -201_344 n
Si1 Si1 D1 106.57(10) -201_334 . -201_444 n
Si1 Si1 D1 26.78(14) -201_334 . -202_334 n
Si1 Si1 D1 120.92(12) -201_334 . -202_344 n
Si1 Si1 D1 120.92(12) -201_334 . -202_444 n
Si1 Si1 D1 29.08(10) -201_334 . -203_334 n
Si1 Si1 D1 106.57(10) -201_334 . -203_344 n
Si1 Si1 D1 113.24(12) -201_334 . -203_444 n
Si1 Si1 Si1 96.31(16) -201_344 . -201_444 n
Si1 Si1 D1 39.21(17) -201_344 . 1_555 n
Si1 Si1 D1 70.68(19) -201_344 . 2_555 n
Si1 Si1 D1 70.68(19) -201_344 . 3_555 n
Si1 Si1 D1 120.92(12) -201_344 . -201_334 n
Si1 Si1 D1 26.78(14) -201_344 . -201_344 n
Si1 Si1 D1 120.92(12) -201_344 . -201_444 n
Si1 Si1 D1 113.24(12) -201_344 . -202_334 n
Si1 Si1 D1 29.08(10) -201_344 . -202_344 n
Si1 Si1 D1 106.57(10) -201_344 . -202_444 n
Si1 Si1 D1 106.57(10) -201_344 . -203_334 n
Si1 Si1 D1 29.08(10) -201_344 . -203_344 n
Si1 Si1 D1 113.24(12) -201_344 . -203_444 n
Si1 Si1 D1 70.68(19) -201_444 . 1_555 n
Si1 Si1 D1 70.68(19) -201_444 . 2_555 n
Si1 Si1 D1 39.21(17) -201_444 . 3_555 n
Si1 Si1 D1 106.57(10) -201_444 . -201_334 n
Si1 Si1 D1 113.24(12) -201_444 . -201_344 n
Si1 Si1 D1 29.08(10) -201_444 . -201_444 n
Si1 Si1 D1 113.24(12) -201_444 . -202_334 n
Si1 Si1 D1 106.57(10) -201_444 . -202_344 n
Si1 Si1 D1 29.08(10) -201_444 . -202_444 n
Si1 Si1 D1 120.92(12) -201_444 . -203_334 n
Si1 Si1 D1 120.92(12) -201_444 . -203_344 n
Si1 Si1 D1 26.78(14) -201_444 . -203_444 n
D1 Si1 D1 34.68(31) 1_555 . 3_555 n
D1 Si1 D1 99.77(16) 1_555 . -201_334 n
D1 Si1 D1 65.99(26) 1_555 . -201_344 n
D1 Si1 D1 99.77(16) 1_555 . -201_444 n
D1 Si1 D1 96.21(17) 1_555 . -202_334 n
D1 Si1 D1 67.32(22) 1_555 . -202_344 n
D1 Si1 D1 94.48(11) 1_555 . -202_444 n
D1 Si1 D1 94.48(11) 1_555 . -203_334 n
D1 Si1 D1 67.32(22) 1_555 . -203_344 n
D1 Si1 D1 96.21(17) 1_555 . -203_444 n
D1 Si1 D1 67.32(22) 2_555 . -201_334 n
D1 Si1 D1 96.21(17) 2_555 . -201_344 n
D1 Si1 D1 94.48(11) 2_555 . -201_444 n
D1 Si1 D1 65.99(26) 2_555 . -202_334 n
D1 Si1 D1 99.77(16) 2_555 . -202_344 n
D1 Si1 D1 99.77(16) 2_555 . -202_444 n
D1 Si1 D1 67.32(22) 2_555 . -203_334 n
D1 Si1 D1 94.48(11) 2_555 . -203_344 n
D1 Si1 D1 96.21(17) 2_555 . -203_444 n
D1 Si1 D1 94.48(11) 3_555 . -201_334 n
D1 Si1 D1 96.21(17) 3_555 . -201_344 n
D1 Si1 D1 67.32(22) 3_555 . -201_444 n
D1 Si1 D1 96.21(17) 3_555 . -202_334 n
D1 Si1 D1 94.48(11) 3_555 . -202_344 n
D1 Si1 D1 67.32(22) 3_555 . -202_444 n
D1 Si1 D1 99.77(16) 3_555 . -203_334 n
D1 Si1 D1 99.77(16) 3_555 . -203_344 n
D1 Si1 D1 65.99(26) 3_555 . -203_444 n
D1 Si1 D1 128.44(7) -201_334 . -201_344 n
D1 Si1 D1 102.15(13) -201_334 . -201_444 n
D1 Si1 D1 8.89(6) -201_334 . -202_334 n
D1 Si1 D1 137.33(13) -201_334 . -202_344 n
D1 Si1 D1 119.763(20) -201_334 . -202_444 n
D1 Si1 D1 17.66(13) -201_334 . -203_334 n
D1 Si1 D1 119.763(20) -201_334 . -203_344 n
D1 Si1 D1 110.88(7) -201_334 . -203_444 n
D1 Si1 D1 128.44(7) -201_344 . -201_444 n
D1 Si1 D1 119.55(4) -201_344 . -202_334 n
D1 Si1 D1 8.89(6) -201_344 . -202_344 n
D1 Si1 D1 110.88(7) -201_344 . -202_444 n
D1 Si1 D1 110.88(7) -201_344 . -203_334 n
D1 Si1 D1 8.89(6) -201_344 . -203_344 n
D1 Si1 D1 119.55(4) -201_344 . -203_444 n
D1 Si1 D1 110.88(7) -201_444 . -202_334 n
D1 Si1 D1 119.763(20) -201_444 . -202_344 n
D1 Si1 D1 17.66(13) -201_444 . -202_444 n
D1 Si1 D1 119.763(20) -201_444 . -203_334 n
D1 Si1 D1 137.33(13) -201_444 . -203_344 n
D1 Si1 D1 8.89(6) -201_444 . -203_444 n
D1 Si1 D1 128.44(7) -202_334 . -202_344 n
D1 Si1 D1 128.44(7) -202_334 . -202_444 n
D1 Si1 D1 8.89(6) -202_334 . -203_334 n
D1 Si1 D1 110.88(7) -202_334 . -203_344 n
D1 Si1 D1 119.55(4) -202_334 . -203_444 n
D1 Si1 D1 102.15(13) -202_344 . -202_444 n
D1 Si1 D1 119.763(20) -202_344 . -203_334 n
D1 Si1 D1 17.66(13) -202_344 . -203_344 n
D1 Si1 D1 110.88(7) -202_344 . -203_444 n
D1 Si1 D1 137.33(13) -202_444 . -203_334 n
D1 Si1 D1 119.763(20) -202_444 . -203_344 n
D1 Si1 D1 8.89(6) -202_444 . -203_444 n
D1 Si1 D1 102.15(13) -203_334 . -203_344 n
D1 Si1 D1 128.44(7) -203_334 . -203_444 n
D1 Si1 D1 128.44(7) -203_344 . -203_444 n
O1 D1 Mg1 60.31(17) -201_444 . 201_455 n
O1 D1 Si1 135.44(33) -201_444 . 1_555 n
O1 D1 Si1 72.33(14) -201_444 . -201_334 n
O1 D1 Si1 110.55(28) -201_444 . -201_344 n
O1 D1 Si1 72.33(14) -201_444 . -201_444 n
O1 D1 D1 69.01(16) -201_444 . 2_555 n
O1 D1 D1 69.01(16) -201_444 . 3_555 n
O1 D1 D1 153.1(4) -201_444 . -201_344 n
Mg1 D1 Si1 164.24(25) 201_455 . 1_555 n
Mg1 D1 Si1 109.12(12) 201_455 . -201_334 n
Mg1 D1 Si1 50.24(14) 201_455 . -201_344 n
Mg1 D1 Si1 109.12(12) 201_455 . -201_444 n
Mg1 D1 D1 120.51(6) 201_455 . 2_555 n
Mg1 D1 D1 120.51(6) 201_455 . 3_555 n
Mg1 D1 D1 92.75(25) 201_455 . -201_344 n
Si1 D1 Si1 80.23(16) 1_555 . -201_334 n
Si1 D1 Si1 114.01(26) 1_555 . -201_344 n
Si1 D1 Si1 80.23(16) 1_555 . -201_444 n
Si1 D1 D1 72.66(15) 1_555 . 3_555 n
Si1 D1 D1 71.49(28) 1_555 . -201_344 n
Si1 D1 Si1 128.44(7) -201_334 . -201_344 n
Si1 D1 Si1 102.15(13) -201_334 . -201_444 n
Si1 D1 D1 21.34(6) -201_334 . 2_555 n
Si1 D1 D1 81.17(6) -201_334 . 3_555 n
Si1 D1 D1 121.32(16) -201_334 . -201_344 n
Si1 D1 Si1 128.44(7) -201_344 . -201_444 n
Si1 D1 D1 149.773(19) -201_344 . 2_555 n
Si1 D1 D1 149.773(19) -201_344 . 3_555 n
Si1 D1 D1 42.52(19) -201_344 . -201_344 n
Si1 D1 D1 81.17(6) -201_444 . 2_555 n
Si1 D1 D1 21.34(6) -201_444 . 3_555 n
Si1 D1 D1 121.32(16) -201_444 . -201_344 n
D1 D1 D1 132.57(18) 2_555 . -201_344 n
D1 D1 D1 132.57(18) 3_555 . -201_344 n

loop_
_geom_bond_atom_site_label_1
_geom_bond_atom_site_label_2
_geom_bond_distance
_geom_bond_site_symmetry_1
_geom_bond_site_symmetry_2
_geom_bond_publ_flag
O1 Mg1 2.0659(4) . 1_555 n
O1 Mg1 2.0659(4) . 1_655 n
O1 Mg1 2.0659(4) . 1_665 n
O1 Si1 1.8319(9) . 1_555 n
O1 Si1 1.8319(9) . 1_655 n
O1 Si1 1.8319(9) . 1_665 n
O1 Si1 1.6658(26) . -201_444 n
O1 D1 0.8167(30) . -201_444 n
O1 D1 0.8169(30) . -202_444 n
O1 D1 0.8169(30) . -203_444 n
Mg1 O1 2.0659(4) . 1_445 n
Mg1 O1 2.0659(4) . 1_455 n
Mg1 O1 2.0659(4) . 1_555 n
Mg1 O1 2.0659(4) . -1_555 n
Mg1 O1 2.0659(4) . -1_655 n
Mg1 O1 2.0659(4) . -1_665 n
Mg1 Mg1 2.9667 . 1_445 n
Mg1 Mg1 2.9667 . 1_455 n
Mg1 Mg1 2.9667 . 1_545 n
Mg1 Mg1 2.9667 . 1_565 n
Mg1 Mg1 2.9667 . 1_655 n
Mg1 Mg1 2.9667 . 1_665 n
Mg1 Si1 1.8072(25) . 1_555 n
Mg1 Si1 1.8072(25) . -1_555 n
Mg1 Si1 3.3016(21) . 101_444 n
Mg1 Si1 3.3016(21) . 101_544 n
Mg1 Si1 3.3016(21) . 101_554 n
Mg1 Si1 3.3016(21) . -201_334 n
Mg1 Si1 3.3016(21) . -201_344 n
Mg1 Si1 3.3016(21) . -201_444 n
Mg1 D1 2.7501(31) . 1_555 n
Mg1 D1 2.7501(31) . 2_555 n
Mg1 D1 2.7501(31) . 3_555 n
Mg1 D1 2.7501(31) . -1_555 n
Mg1 D1 2.7501(31) . -2_555 n
Mg1 D1 2.7501(31) . -3_555 n
Mg1 D1 2.6904(27) . 101_444 n
Mg1 D1 2.3456(29) . 101_544 n
Mg1 D1 2.6904(27) . 101_554 n
Mg1 D1 2.6904(27) . 102_444 n
Mg1 D1 2.6904(27) . 102_544 n
Mg1 D1 2.3456(29) . 102_554 n
Mg1 D1 2.3456(29) . 103_444 n
Mg1 D1 2.6904(27) . 103_544 n
Mg1 D1 2.6904(27) . 103_554 n
Mg1 D1 2.6904(27) . -201_334 n
Mg1 D1 2.3456(29) . -201_344 n
Mg1 D1 2.6904(27) . -201_444 n
Mg1 D1 2.3456(29) . -202_334 n
Mg1 D1 2.6904(27) . -202_344 n
Mg1 D1 2.6904(27) . -202_444 n
Mg1 D1 2.6904(27) . -203_334 n
Mg1 D1 2.6904(27) . -203_344 n
Mg1 D1 2.3456(29) . -203_444 n
Si1 O1 1.8319(9) . 1_445 n
Si1 O1 1.8319(9) . 1_455 n
Si1 O1 1.8319(9) . 1_555 n
Si1 O1 1.6658(26) . -201_444 n
Si1 Mg1 1.8072(25) . 1_555 n
Si1 Mg1 3.3016(21) . 201_445 n
Si1 Mg1 3.3016(21) . 201_455 n
Si1 Mg1 3.3016(21) . 201_555 n
Si1 Si1 2.9667 . 1_445 n
Si1 Si1 2.9667 . 1_455 n
Si1 Si1 2.9667 . 1_545 n
Si1 Si1 2.9667 . 1_565 n
Si1 Si1 2.9667 . 1_655 n
Si1 Si1 2.9667 . 1_665 n
Si1 Si1 1.9912(25) . -201_334 n
Si1 Si1 1.9912(25) . -201_344 n
Si1 Si1 1.9912(25) . -201_444 n
Si1 D1 1.9067(17) . -201_334 n
Si1 D1 1.3780(27) . -201_344 n
Si1 D1 1.9067(17) . -201_444 n
Si1 D1 1.3780(27) . -202_334 n
Si1 D1 1.9067(17) . -202_344 n
Si1 D1 1.9067(17) . -202_444 n
Si1 D1 1.9067(17) . -203_334 n
Si1 D1 1.9067(17) . -203_344 n
Si1 D1 1.3780(27) . -203_444 n
D1 O1 0.8167(30) . -201_444 n
D1 Mg1 2.7501(31) . 1_555 n
D1 Mg1 2.6904(27) . 201_445 n
D1 Mg1 2.3456(29) . 201_455 n
D1 Mg1 2.6904(27) . 201_555 n
D1 Si1 0.982(4) . 1_555 n
D1 Si1 1.9067(17) . -201_334 n
D1 Si1 1.3780(27) . -201_344 n
D1 Si1 1.9067(17) . -201_444 n
D1 D1 1.327(6) . -201_344 n
D1 D1 1.7766(32) . -202_334 n
D1 D1 1.7766(32) . -202_344 n
D1 D1 1.7766(32) . -203_344 n
D1 D1 1.7766(32) . -203_444 n
